data_4077063
loop_
_publ_author_name
'Mart\'in, Marta'
'Sola, Eduardo'
'Lahoz, Fernando J.'
'Oro, Luis A.'

_publ_section_title
;
 Trans Additions of Silanes to 1-Alkynes Catalyzed by Ruthenium
 Complexes:&#x00A0; Role of in Situ Formed Polynuclear Aggregates
;
_journal_issue 20
_journal_name_full Organometallics
_journal_page_first 4027
_journal_paper_doi 10.1021/om0205243
_journal_volume 21
_journal_year 2002
_chemical_formula_moiety 'C32 H73 Cl O2 P2 Ru2 Si2, 0.5(C6 H14)'
_chemical_formula_sum 'C35 H80 Cl O2 P2 Ru2 Si2'
_chemical_formula_weight 888.70
_chemical_name_systematic
; 
 ? 
;
_space_group_IT_number 2
_symmetry_cell_setting triclinic
_symmetry_space_group_name_Hall '-P 1'
_symmetry_space_group_name_H-M 'P -1'
_atom_sites_solution_hydrogens geom
_atom_sites_solution_primary direct
_atom_sites_solution_secondary difmap
_audit_creation_method SHELXL-97
_cell_angle_alpha 108.263(2)
_cell_angle_beta 91.088(2)
_cell_angle_gamma 101.615(2)
_cell_formula_units_Z 2
_cell_length_a 11.5346(11)
_cell_length_b 11.7231(11)
_cell_length_c 17.5248(17)
_cell_measurement_reflns_used 2997
_cell_measurement_temperature 100(2)
_cell_measurement_theta_max 22.54
_cell_measurement_theta_min 2.27
_cell_volume 2195.7(4)
_computing_cell_refinement 'SAINT+ v. 6.01 (Bruker AXS, 2000)'
_computing_data_collection 'SMART v. 5.611 (Bruker AXS, 2000)'
_computing_data_reduction 'SAINT+ v. 6.01 (Bruker AXS, 2000)'
_computing_molecular_graphics 'XP program, SHELXTL v6.10,Bruker2000'
_computing_publication_material 'XCIF program, SHELXTLv6.10,BrukerAXS'
_computing_structure_refinement 'SHELXL-97 (Sheldrick, 1997)'
_computing_structure_solution 'SHELXS-97 (Sheldrick, 1990)'
_diffrn_ambient_temperature 100(2)
_diffrn_detector_area_resol_mean 8.26
_diffrn_measured_fraction_theta_full 0.995
_diffrn_measured_fraction_theta_max 0.995
_diffrn_measurement_device_type 'Bruker SMART APEX CCD system'
_diffrn_measurement_method '\w rotations with narrow frames'
_diffrn_radiation_monochromator graphite
_diffrn_radiation_source 'fine-focus sealed tube'
_diffrn_radiation_type MoK\a
_diffrn_radiation_wavelength 0.71073
_diffrn_reflns_av_R_equivalents 0.0776
_diffrn_reflns_av_sigmaI/netI 0.1402
_diffrn_reflns_limit_h_max 13
_diffrn_reflns_limit_h_min -13
_diffrn_reflns_limit_k_max 13
_diffrn_reflns_limit_k_min -13
_diffrn_reflns_limit_l_max 20
_diffrn_reflns_limit_l_min -20
_diffrn_reflns_number 22063
_diffrn_reflns_theta_full 25.03
_diffrn_reflns_theta_max 25.03
_diffrn_reflns_theta_min 1.81
_diffrn_standards_decay_% 'no decay'
_exptl_absorpt_coefficient_mu 0.903
_exptl_absorpt_correction_T_max 0.9422
_exptl_absorpt_correction_T_min 0.7424
_exptl_absorpt_correction_type multi-scan
_exptl_absorpt_process_details
; SADABS: Area-Detector Absorption Correction. (1996)  Bruker-AXS 
  within SAINT+ package, v. 6.01.
;
_exptl_crystal_colour orange
_exptl_crystal_density_diffrn 1.344
_exptl_crystal_density_method 'not measured'
_exptl_crystal_description plate
_exptl_crystal_F_000 938
_exptl_crystal_size_max 0.13
_exptl_crystal_size_mid 0.09
_exptl_crystal_size_min 0.04
_refine_diff_density_max 0.685
_refine_diff_density_min -1.104
_refine_diff_density_rms 0.122
_refine_ls_extinction_method none
_refine_ls_goodness_of_fit_ref 0.908
_refine_ls_hydrogen_treatment mixed
_refine_ls_matrix_type full
_refine_ls_number_parameters 457
_refine_ls_number_reflns 7726
_refine_ls_number_restraints 2
_refine_ls_restrained_S_all 0.908
_refine_ls_R_factor_all 0.0926
_refine_ls_R_factor_gt 0.0537
_refine_ls_shift/su_max 0.001
_refine_ls_shift/su_mean 0.000
_refine_ls_structure_factor_coef Fsqd
_refine_ls_weighting_details 'calc w=1/[\s^2^(Fo^2^)+(0.0163P)^2^+0.0000P] where P=(Fo^2^+2Fc^2^)/3'
_refine_ls_weighting_scheme calc
_refine_ls_wR_factor_gt 0.0880
_refine_ls_wR_factor_ref 0.0970
_reflns_number_gt 5057
_reflns_number_total 7726
_reflns_threshold_expression >2sigma(I)
_cod_data_source_file om0205243.cif
_cod_data_source_block compound9
_cod_original_sg_symbol_H-M P-1
_cod_database_code 4077063

loop_
_symmetry_equiv_pos_as_xyz
'x, y, z'
'-x, -y, -z'

loop_
_atom_site_label
_atom_site_type_symbol
_atom_site_fract_x
_atom_site_fract_y
_atom_site_fract_z
_atom_site_U_iso_or_equiv
_atom_site_adp_type
_atom_site_occupancy
_atom_site_symmetry_multiplicity
_atom_site_calc_flag
_atom_site_refinement_flags
Ru1 Ru 0.18097(5) -0.07035(5) 0.23779(3) 0.01425(15) Uani 1 1 d D
Ru2 Ru 0.35659(5) 0.14500(5) 0.23747(3) 0.01416(15) Uani 1 1 d D
H1 H 0.346(3) -0.014(3) 0.230(3) 0.016(16) Uiso 1 1 d D
Cl1 Cl 0.14268(13) 0.11720(14) 0.22330(10) 0.0157(4) Uani 1 1 d .
P1 P -0.02077(15) -0.14787(16) 0.25100(11) 0.0175(4) Uani 1 1 d .
P2 P 0.40025(15) 0.33478(16) 0.21031(10) 0.0164(4) Uani 1 1 d .
Si1 Si 0.20509(16) -0.19000(18) 0.10514(11) 0.0178(5) Uani 1 1 d .
Si2 Si 0.40860(16) 0.20717(17) 0.37813(11) 0.0164(4) Uani 1 1 d .
O1 O 0.2698(4) -0.2617(4) 0.2847(3) 0.0224(12) Uani 1 1 d .
O2 O 0.6031(4) 0.1057(4) 0.2178(3) 0.0248(12) Uani 1 1 d .
C1 C 0.2338(5) -0.1862(6) 0.2652(4) 0.0140(15) Uani 1 1 d .
C2 C 0.5076(6) 0.1237(6) 0.2266(4) 0.0146(15) Uani 1 1 d .
C3 C 0.3676(5) -0.1717(6) 0.0833(4) 0.0199(17) Uani 1 1 d .
H3A H 0.3714(6) -0.2189(18) 0.027(2) 0.021(6) Uiso 1 1 calc R
H3B H 0.3997(13) -0.085(3) 0.0898(4) 0.021(6) Uiso 1 1 calc R
C4 C 0.4484(6) -0.2126(7) 0.1364(4) 0.029(2) Uani 1 1 d .
H4A H 0.446(3) -0.167(3) 0.1920(18) 0.035(5) Uiso 1 1 calc R
H4B H 0.529(3) -0.197(3) 0.1221(17) 0.035(5) Uiso 1 1 calc R
H4C H 0.421(2) -0.299(3) 0.1279(18) 0.035(5) Uiso 1 1 calc R
C5 C 0.1287(6) -0.1391(6) 0.0289(4) 0.027(2) Uani 1 1 d .
H5A H 0.053(3) -0.1746(16) 0.0227(4) 0.021(6) Uiso 1 1 calc R
H5B H 0.1339(6) -0.060(3) 0.0491(10) 0.021(6) Uiso 1 1 calc R
C6 C 0.1767(6) -0.1664(7) -0.0562(4) 0.035(2) Uani 1 1 d .
H6A H 0.258(3) -0.123(3) -0.0511(5) 0.035(5) Uiso 1 1 calc R
H6B H 0.130(3) -0.140(3) -0.0903(14) 0.035(5) Uiso 1 1 calc R
H6C H 0.172(3) -0.253(3) -0.0793(13) 0.035(5) Uiso 1 1 calc R
C7 C 0.1526(6) -0.3616(6) 0.0807(4) 0.0244(19) Uani 1 1 d .
H7A H 0.1850(14) -0.3825(11) 0.1167(16) 0.021(6) Uiso 1 1 calc R
H7B H 0.078(3) -0.3768(9) 0.0846(5) 0.021(6) Uiso 1 1 calc R
C8 C 0.1763(7) -0.4449(6) -0.0029(4) 0.035(2) Uani 1 1 d .
H8A H 0.137(3) -0.425(2) -0.0456(14) 0.035(5) Uiso 1 1 calc R
H8B H 0.145(3) -0.532(3) -0.0081(10) 0.035(5) Uiso 1 1 calc R
H8C H 0.262(3) -0.431(3) -0.0080(10) 0.035(5) Uiso 1 1 calc R
C9 C -0.1231(5) -0.1995(6) 0.1582(4) 0.0180(16) Uani 1 1 d .
H9 H -0.081(2) -0.253(3) 0.113(2) 0.013(9) Uiso 1 1 calc R
C10 C -0.1385(6) -0.0905(6) 0.1313(4) 0.028(2) Uani 1 1 d .
H10A H -0.174(3) -0.1200(10) 0.0781(18) 0.022(3) Uiso 1 1 calc R
H10B H -0.064(2) -0.039(2) 0.134(2) 0.022(3) Uiso 1 1 calc R
H10C H -0.187(3) -0.046(2) 0.1659(16) 0.022(3) Uiso 1 1 calc R
C11 C -0.2462(5) -0.2796(6) 0.1571(4) 0.028(2) Uani 1 1 d .
H11A H -0.2904(18) -0.2339(18) 0.2027(18) 0.022(3) Uiso 1 1 calc R
H11B H -0.2369(6) -0.360(3) 0.165(2) 0.022(3) Uiso 1 1 calc R
H11C H -0.2931(18) -0.298(3) 0.1030(17) 0.022(3) Uiso 1 1 calc R
C12 C -0.0603(6) -0.2755(6) 0.2935(4) 0.0189(16) Uani 1 1 d .
H12 H -0.1529 -0.2865 0.3005 0.023 Uiso 1 1 d R
C13 C -0.0359(6) -0.3954(6) 0.2377(4) 0.0231(18) Uani 1 1 d .
H13A H 0.051(3) -0.3871(12) 0.2344(16) 0.022(3) Uiso 1 1 calc R
H13B H -0.076(3) -0.4140(18) 0.1830(17) 0.022(3) Uiso 1 1 calc R
H13C H -0.067(3) -0.463(2) 0.2593(13) 0.022(3) Uiso 1 1 calc R
C14 C -0.0009(6) -0.2444(6) 0.3790(4) 0.030(2) Uani 1 1 d .
H14A H -0.023(3) -0.317(2) 0.3979(11) 0.022(3) Uiso 1 1 calc R
H14B H -0.028(3) -0.173(3) 0.4161(12) 0.022(3) Uiso 1 1 calc R
H14C H 0.087(3) -0.223(3) 0.3781(6) 0.022(3) Uiso 1 1 calc R
C15 C -0.0731(5) -0.0182(6) 0.3203(4) 0.0218(17) Uani 1 1 d .
H15 H -0.0781(6) 0.041(3) 0.2880(18) 0.013(9) Uiso 1 1 calc R
C16 C -0.1991(6) -0.0456(7) 0.3508(5) 0.036(2) Uani 1 1 d .
H16A H -0.2047(12) -0.112(3) 0.373(2) 0.022(3) Uiso 1 1 calc R
H16B H -0.2587(19) -0.069(3) 0.3065(14) 0.022(3) Uiso 1 1 calc R
H16C H -0.2109(14) 0.027(2) 0.3917(19) 0.022(3) Uiso 1 1 calc R
C17 C 0.0182(6) 0.0563(6) 0.3935(4) 0.0237(18) Uani 1 1 d .
H17A H -0.0063(19) 0.136(3) 0.4237(15) 0.022(3) Uiso 1 1 calc R
H17B H 0.100(2) 0.076(3) 0.3739(6) 0.022(3) Uiso 1 1 calc R
H17C H 0.021(2) 0.006(2) 0.4312(15) 0.022(3) Uiso 1 1 calc R
C18 C 0.5680(6) 0.2920(7) 0.4146(4) 0.0254(19) Uani 1 1 d .
H18A H 0.618(2) 0.244(2) 0.3863(12) 0.021(6) Uiso 1 1 calc R
H18B H 0.5819(8) 0.364(3) 0.4020(7) 0.021(6) Uiso 1 1 calc R
C19 C 0.6017(6) 0.3241(6) 0.5060(4) 0.032(2) Uani 1 1 d .
H19A H 0.556(3) 0.378(3) 0.5353(10) 0.035(5) Uiso 1 1 calc R
H19B H 0.682(3) 0.362(4) 0.5179(7) 0.035(5) Uiso 1 1 calc R
H19C H 0.587(3) 0.252(2) 0.5199(8) 0.035(5) Uiso 1 1 calc R
C20 C 0.3050(6) 0.3080(6) 0.4303(4) 0.0253(19) Uani 1 1 d .
H20A H 0.3368(13) 0.388(3) 0.4316(4) 0.021(6) Uiso 1 1 calc R
H20B H 0.233(3) 0.2818(11) 0.3989(13) 0.021(6) Uiso 1 1 calc R
C21 C 0.2803(6) 0.3108(7) 0.5169(4) 0.030(2) Uani 1 1 d .
H21A H 0.246(3) 0.230(3) 0.5167(5) 0.035(5) Uiso 1 1 calc R
H21B H 0.227(3) 0.363(3) 0.5367(12) 0.035(5) Uiso 1 1 calc R
H21C H 0.352(2) 0.341(4) 0.5504(13) 0.035(5) Uiso 1 1 calc R
C22 C 0.3885(6) 0.0719(6) 0.4178(4) 0.0235(19) Uani 1 1 d .
H22A H 0.3934(6) 0.1020(13) 0.474(2) 0.021(6) Uiso 1 1 calc R
H22B H 0.312(3) 0.023(2) 0.4000(8) 0.021(6) Uiso 1 1 calc R
C23 C 0.4795(6) -0.0104(6) 0.3922(4) 0.0261(19) Uani 1 1 d .
H23A H 0.483(3) -0.034(3) 0.3330(18) 0.035(5) Uiso 1 1 calc R
H23B H 0.455(2) -0.085(3) 0.408(2) 0.035(5) Uiso 1 1 calc R
H23C H 0.559(3) 0.0355(19) 0.420(2) 0.035(5) Uiso 1 1 calc R
C24 C 0.2771(5) 0.4146(6) 0.2051(4) 0.0163(16) Uani 1 1 d .
H24 H 0.3141 0.4901 0.2040 0.020 Uiso 1 1 d R
C25 C 0.2264(6) 0.4498(6) 0.2865(4) 0.0219(18) Uani 1 1 d .
H25A H 0.169(3) 0.505(3) 0.2865(8) 0.022(3) Uiso 1 1 calc R
H25B H 0.2935(19) 0.495(3) 0.3304(13) 0.022(3) Uiso 1 1 calc R
H25C H 0.183(3) 0.373(2) 0.2970(10) 0.022(3) Uiso 1 1 calc R
C26 C 0.1787(6) 0.3476(6) 0.1371(4) 0.0270(19) Uani 1 1 d .
H26A H 0.146(2) 0.269(3) 0.1403(13) 0.022(3) Uiso 1 1 calc R
H26B H 0.2105(12) 0.339(3) 0.0870(15) 0.022(3) Uiso 1 1 calc R
H26C H 0.119(2) 0.393(2) 0.1419(13) 0.022(3) Uiso 1 1 calc R
C27 C 0.4552(6) 0.2968(6) 0.1081(4) 0.0197(17) Uani 1 1 d .
H27 H 0.530(5) 0.2834(10) 0.1145(5) 0.013(9) Uiso 1 1 calc R
C28 C 0.4698(6) 0.3982(6) 0.0689(4) 0.0256(19) Uani 1 1 d .
H28A H 0.493(3) 0.3689(15) 0.0174(18) 0.022(3) Uiso 1 1 calc R
H28B H 0.527(3) 0.465(2) 0.0994(15) 0.022(3) Uiso 1 1 calc R
H28C H 0.398(2) 0.421(2) 0.066(2) 0.022(3) Uiso 1 1 calc R
C29 C 0.3804(6) 0.1742(6) 0.0520(4) 0.0268(19) Uani 1 1 d .
H29A H 0.299(3) 0.1843(10) 0.0408(17) 0.022(3) Uiso 1 1 calc R
H29B H 0.376(3) 0.110(2) 0.0784(11) 0.022(3) Uiso 1 1 calc R
H29C H 0.418(2) 0.1490(18) 0.0003(17) 0.022(3) Uiso 1 1 calc R
C30 C 0.5200(5) 0.4637(6) 0.2770(4) 0.0155(16) Uani 1 1 d .
H30 H 0.5080(9) 0.4667(6) 0.330(3) 0.013(9) Uiso 1 1 calc R
C31 C 0.6427(5) 0.4350(6) 0.2613(4) 0.0176(17) Uani 1 1 d .
H31A H 0.6674(16) 0.451(3) 0.2131(18) 0.022(3) Uiso 1 1 calc R
H31B H 0.6390(8) 0.350(3) 0.255(2) 0.022(3) Uiso 1 1 calc R
H31C H 0.6987(18) 0.486(3) 0.3060(16) 0.022(3) Uiso 1 1 calc R
C32 C 0.5191(6) 0.5923(6) 0.2726(4) 0.028(2) Uani 1 1 d .
H32A H 0.577(3) 0.6418(19) 0.300(2) 0.022(3) Uiso 1 1 calc R
H32B H 0.458(3) 0.6124(17) 0.290(2) 0.022(3) Uiso 1 1 calc R
H32C H 0.522(3) 0.5911(10) 0.2258(16) 0.022(3) Uiso 1 1 calc R
C33 C 0.9031(6) 0.3006(7) 0.3246(5) 0.039(2) Uani 1 1 d .
H33A H 0.932(4) 0.355(2) 0.2954(14) 0.066(16) Uiso 1 1 calc R
H33B H 0.827(3) 0.252(4) 0.3009(14) 0.066(16) Uiso 1 1 calc R
H33C H 0.957(4) 0.249(4) 0.3233(5) 0.066(16) Uiso 1 1 calc R
C34 C 0.8933(6) 0.3755(7) 0.4121(5) 0.036(2) Uani 1 1 d .
H34A H 0.836(2) 0.425(2) 0.4126(5) 0.020(9) Uiso 1 1 calc R
H34B H 0.8633(14) 0.319(2) 0.4408(12) 0.020(9) Uiso 1 1 calc R
C35 C 1.0084(6) 0.4588(7) 0.4568(4) 0.031(2) Uani 1 1 d .
H35A H 1.0451(15) 0.515(2) 0.4235(12) 0.020(9) Uiso 1 1 calc R
H35B H 1.069(2) 0.4046(19) 0.4612(4) 0.020(9) Uiso 1 1 calc R

loop_
_atom_site_aniso_label
_atom_site_aniso_U_11
_atom_site_aniso_U_22
_atom_site_aniso_U_33
_atom_site_aniso_U_23
_atom_site_aniso_U_13
_atom_site_aniso_U_12
Ru1 0.0101(3) 0.0143(3) 0.0175(3) 0.0054(3) -0.0004(2) 0.0005(3)
Ru2 0.0100(3) 0.0154(3) 0.0161(3) 0.0055(3) -0.0002(2) 0.0003(3)
Cl1 0.0086(9) 0.0143(9) 0.0244(10) 0.0074(8) 0.0013(7) 0.0009(7)
P1 0.0130(10) 0.0175(11) 0.0237(11) 0.0094(9) 0.0025(8) 0.0027(8)
P2 0.0122(10) 0.0191(11) 0.0165(10) 0.0056(8) 0.0006(8) 0.0005(8)
Si1 0.0146(11) 0.0177(11) 0.0195(11) 0.0052(9) 0.0001(9) 0.0016(9)
Si2 0.0106(10) 0.0188(11) 0.0190(11) 0.0071(9) -0.0003(8) 0.0001(9)
O1 0.020(3) 0.017(3) 0.029(3) 0.010(2) -0.002(2) 0.000(2)
O2 0.013(3) 0.027(3) 0.029(3) 0.002(2) 0.006(2) 0.003(2)
C1 0.006(3) 0.017(4) 0.017(4) 0.005(3) 0.002(3) -0.002(3)
C2 0.021(4) 0.011(4) 0.012(4) 0.004(3) 0.000(3) 0.001(3)
C3 0.012(4) 0.020(4) 0.028(4) 0.010(3) 0.004(3) 0.001(3)
C4 0.021(4) 0.038(5) 0.026(4) 0.007(4) 0.000(3) 0.008(4)
C5 0.019(4) 0.029(5) 0.027(5) 0.003(4) -0.004(3) 0.004(4)
C6 0.039(5) 0.041(5) 0.033(5) 0.019(4) -0.002(4) 0.016(4)
C7 0.014(4) 0.031(5) 0.030(5) 0.014(4) 0.002(3) 0.004(3)
C8 0.042(5) 0.022(5) 0.033(5) 0.004(4) -0.003(4) -0.002(4)
C9 0.008(4) 0.022(4) 0.023(4) 0.003(3) 0.003(3) 0.004(3)
C10 0.014(4) 0.040(5) 0.030(5) 0.014(4) -0.003(3) -0.001(4)
C11 0.011(4) 0.026(5) 0.047(5) 0.016(4) -0.006(4) -0.001(3)
C12 0.019(4) 0.015(4) 0.027(4) 0.014(3) 0.010(3) 0.002(3)
C13 0.015(4) 0.029(5) 0.029(4) 0.015(4) 0.006(3) 0.003(3)
C14 0.023(4) 0.033(5) 0.042(5) 0.025(4) 0.012(4) 0.002(4)
C15 0.011(4) 0.019(4) 0.031(4) 0.004(4) 0.003(3) -0.001(3)
C16 0.026(5) 0.035(5) 0.047(5) 0.012(4) 0.017(4) 0.010(4)
C17 0.025(4) 0.025(4) 0.017(4) 0.001(3) 0.008(3) 0.006(4)
C18 0.018(4) 0.036(5) 0.023(4) 0.011(4) 0.003(3) 0.004(4)
C19 0.030(5) 0.034(5) 0.022(4) 0.004(4) -0.004(4) -0.010(4)
C20 0.026(4) 0.022(4) 0.027(5) 0.007(4) -0.002(4) 0.003(4)
C21 0.023(4) 0.043(5) 0.027(5) 0.010(4) 0.000(4) 0.015(4)
C22 0.022(4) 0.021(4) 0.026(4) 0.005(4) -0.006(3) 0.006(3)
C23 0.019(4) 0.028(5) 0.034(5) 0.013(4) 0.000(3) 0.006(4)
C24 0.013(4) 0.011(4) 0.023(4) 0.006(3) -0.004(3) -0.001(3)
C25 0.017(4) 0.019(4) 0.036(5) 0.015(4) -0.001(3) 0.006(3)
C26 0.019(4) 0.034(5) 0.034(5) 0.018(4) 0.004(4) 0.008(4)
C27 0.021(4) 0.013(4) 0.021(4) 0.000(3) -0.005(3) 0.004(3)
C28 0.024(4) 0.032(5) 0.026(4) 0.013(4) 0.013(3) 0.010(4)
C29 0.032(5) 0.026(5) 0.017(4) 0.003(3) 0.001(3) 0.001(4)
C30 0.012(4) 0.016(4) 0.017(4) 0.003(3) 0.001(3) 0.002(3)
C31 0.015(4) 0.016(4) 0.017(4) 0.003(3) -0.009(3) -0.002(3)
C32 0.016(4) 0.018(4) 0.042(5) 0.006(4) -0.003(4) -0.008(3)
C33 0.024(5) 0.036(5) 0.057(6) 0.015(5) 0.007(4) 0.009(4)
C34 0.024(5) 0.031(5) 0.057(6) 0.019(5) 0.005(4) 0.010(4)
C35 0.012(4) 0.035(5) 0.050(5) 0.016(4) 0.000(4) 0.007(4)

loop_
_atom_type_symbol
_atom_type_description
_atom_type_scat_dispersion_real
_atom_type_scat_dispersion_imag
_atom_type_scat_source
C C 0.0033 0.0016 'International Tables Vol C Tables 4.2.6.8 and 6.1.1.4'
H H 0.0000 0.0000 'International Tables Vol C Tables 4.2.6.8 and 6.1.1.4'
O O 0.0106 0.0060 'International Tables Vol C Tables 4.2.6.8 and 6.1.1.4'
Si Si 0.0817 0.0704 'International Tables Vol C Tables 4.2.6.8 and 6.1.1.4'
P P 0.1023 0.0942 'International Tables Vol C Tables 4.2.6.8 and 6.1.1.4'
Cl Cl 0.1484 0.1585 'International Tables Vol C Tables 4.2.6.8 and 6.1.1.4'
Ru Ru -1.2594 0.8363 'International Tables Vol C Tables 4.2.6.8 and 6.1.1.4'

loop_
_geom_angle_atom_site_label_1
_geom_angle_atom_site_label_2
_geom_angle_atom_site_label_3
_geom_angle
_geom_angle_site_symmetry_1
_geom_angle_site_symmetry_3
C1 Ru1 Si1 83.8(2) . .
C1 Ru1 P1 94.7(2) . .
Si1 Ru1 P1 102.20(7) . .
C1 Ru1 Cl1 167.4(2) . .
Si1 Ru1 Cl1 104.13(6) . .
P1 Ru1 Cl1 93.22(6) . .
C1 Ru1 Ru2 117.06(19) . .
Si1 Ru1 Ru2 95.08(5) . .
P1 Ru1 Ru2 145.37(5) . .
Cl1 Ru1 Ru2 53.19(4) . .
C1 Ru1 H1 82.3(12) . .
Si1 Ru1 H1 78.1(15) . .
P1 Ru1 H1 176.9(12) . .
Cl1 Ru1 H1 89.6(11) . .
Ru2 Ru1 H1 37.2(11) . .
C2 Ru2 Si2 85.6(2) . .
C2 Ru2 P2 93.1(2) . .
Si2 Ru2 P2 102.52(7) . .
C2 Ru2 Cl1 163.9(2) . .
Si2 Ru2 Cl1 105.18(6) . .
P2 Ru2 Cl1 96.06(6) . .
C2 Ru2 Ru1 115.6(2) . .
Si2 Ru2 Ru1 93.30(5) . .
P2 Ru2 Ru1 148.35(5) . .
Cl1 Ru2 Ru1 53.01(4) . .
C2 Ru2 H1 75.7(12) . .
Si2 Ru2 H1 90.5(16) . .
P2 Ru2 H1 162.2(15) . .
Cl1 Ru2 H1 92.1(12) . .
Ru1 Ru2 H1 39.9(12) . .
Ru1 Cl1 Ru2 73.80(5) . .
C15 P1 C9 105.0(3) . .
C15 P1 C12 105.4(3) . .
C9 P1 C12 103.4(3) . .
C15 P1 Ru1 106.0(2) . .
C9 P1 Ru1 116.2(2) . .
C12 P1 Ru1 119.6(2) . .
C27 P2 C24 105.6(3) . .
C27 P2 C30 105.1(3) . .
C24 P2 C30 102.3(3) . .
C27 P2 Ru2 105.1(2) . .
C24 P2 Ru2 118.9(2) . .
C30 P2 Ru2 118.6(2) . .
C7 Si1 C5 109.0(3) . .
C7 Si1 C3 103.2(3) . .
C5 Si1 C3 106.1(3) . .
C7 Si1 Ru1 115.4(2) . .
C5 Si1 Ru1 110.4(2) . .
C3 Si1 Ru1 112.2(2) . .
C20 Si2 C18 109.1(3) . .
C20 Si2 C22 107.3(3) . .
C18 Si2 C22 103.6(3) . .
C20 Si2 Ru2 107.6(2) . .
C18 Si2 Ru2 116.5(2) . .
C22 Si2 Ru2 112.4(2) . .
O1 C1 Ru1 178.7(6) . .
O2 C2 Ru2 177.5(6) . .
C4 C3 Si1 115.9(5) . .
C4 C3 H3A 108.3 . .
Si1 C3 H3A 108.3 . .
C4 C3 H3B 108.3 . .
Si1 C3 H3B 108.3 . .
H3A C3 H3B 107.4 . .
C3 C4 H4A 109.5 . .
C3 C4 H4B 109.5 . .
H4A C4 H4B 109.5 . .
C3 C4 H4C 109.5 . .
H4A C4 H4C 109.5 . .
H4B C4 H4C 109.5 . .
C6 C5 Si1 116.6(5) . .
C6 C5 H5A 108.1 . .
Si1 C5 H5A 108.1 . .
C6 C5 H5B 108.1 . .
Si1 C5 H5B 108.1 . .
H5A C5 H5B 107.3 . .
C5 C6 H6A 109.5 . .
C5 C6 H6B 109.5 . .
H6A C6 H6B 109.5 . .
C5 C6 H6C 109.5 . .
H6A C6 H6C 109.5 . .
H6B C6 H6C 109.5 . .
C8 C7 Si1 117.5(5) . .
C8 C7 H7A 107.9 . .
Si1 C7 H7A 107.9 . .
C8 C7 H7B 107.9 . .
Si1 C7 H7B 107.9 . .
H7A C7 H7B 107.2 . .
C7 C8 H8A 109.5 . .
C7 C8 H8B 109.5 . .
H8A C8 H8B 109.5 . .
C7 C8 H8C 109.5 . .
H8A C8 H8C 109.5 . .
H8B C8 H8C 109.5 . .
C11 C9 C10 108.6(5) . .
C11 C9 P1 118.5(5) . .
C10 C9 P1 111.3(4) . .
C11 C9 H9 105.8 . .
C10 C9 H9 105.8 . .
P1 C9 H9 105.8 . .
C9 C10 H10A 109.5 . .
C9 C10 H10B 109.5 . .
H10A C10 H10B 109.5 . .
C9 C10 H10C 109.5 . .
H10A C10 H10C 109.5 . .
H10B C10 H10C 109.5 . .
C9 C11 H11A 109.5 . .
C9 C11 H11B 109.5 . .
H11A C11 H11B 109.5 . .
C9 C11 H11C 109.5 . .
H11A C11 H11C 109.5 . .
H11B C11 H11C 109.5 . .
C13 C12 C14 110.9(5) . .
C13 C12 P1 112.0(5) . .
C14 C12 P1 113.1(5) . .
C13 C12 H12 109.5 . .
C14 C12 H12 105.1 . .
P1 C12 H12 105.8 . .
C12 C13 H13A 109.5 . .
C12 C13 H13B 109.5 . .
H13A C13 H13B 109.5 . .
C12 C13 H13C 109.5 . .
H13A C13 H13C 109.5 . .
H13B C13 H13C 109.5 . .
C12 C14 H14A 109.5 . .
C12 C14 H14B 109.5 . .
H14A C14 H14B 109.5 . .
C12 C14 H14C 109.5 . .
H14A C14 H14C 109.5 . .
H14B C14 H14C 109.5 . .
C17 C15 C16 109.1(6) . .
C17 C15 P1 112.3(4) . .
C16 C15 P1 117.9(5) . .
C17 C15 H15 105.5 . .
C16 C15 H15 105.5 . .
P1 C15 H15 105.5 . .
C15 C16 H16A 109.5 . .
C15 C16 H16B 109.5 . .
H16A C16 H16B 109.5 . .
C15 C16 H16C 109.5 . .
H16A C16 H16C 109.5 . .
H16B C16 H16C 109.5 . .
C15 C17 H17A 109.5 . .
C15 C17 H17B 109.5 . .
H17A C17 H17B 109.5 . .
C15 C17 H17C 109.5 . .
H17A C17 H17C 109.5 . .
H17B C17 H17C 109.5 . .
C19 C18 Si2 115.4(5) . .
C19 C18 H18A 108.4 . .
Si2 C18 H18A 108.4 . .
C19 C18 H18B 108.4 . .
Si2 C18 H18B 108.4 . .
H18A C18 H18B 107.5 . .
C18 C19 H19A 109.5 . .
C18 C19 H19B 109.5 . .
H19A C19 H19B 109.5 . .
C18 C19 H19C 109.5 . .
H19A C19 H19C 109.5 . .
H19B C19 H19C 109.5 . .
C21 C20 Si2 116.7(5) . .
C21 C20 H20A 108.1 . .
Si2 C20 H20A 108.1 . .
C21 C20 H20B 108.1 . .
Si2 C20 H20B 108.1 . .
H20A C20 H20B 107.3 . .
C20 C21 H21A 109.5 . .
C20 C21 H21B 109.5 . .
H21A C21 H21B 109.5 . .
C20 C21 H21C 109.5 . .
H21A C21 H21C 109.5 . .
H21B C21 H21C 109.5 . .
C23 C22 Si2 114.9(5) . .
C23 C22 H22A 108.5 . .
Si2 C22 H22A 108.5 . .
C23 C22 H22B 108.5 . .
Si2 C22 H22B 108.5 . .
H22A C22 H22B 107.5 . .
C22 C23 H23A 109.5 . .
C22 C23 H23B 109.5 . .
H23A C23 H23B 109.5 . .
C22 C23 H23C 109.5 . .
H23A C23 H23C 109.5 . .
H23B C23 H23C 109.5 . .
C25 C24 C26 111.1(5) . .
C25 C24 P2 109.5(4) . .
C26 C24 P2 116.4(5) . .
C25 C24 H24 100.4 . .
C26 C24 H24 113.4 . .
P2 C24 H24 104.6 . .
C24 C25 H25A 109.5 . .
C24 C25 H25B 109.5 . .
H25A C25 H25B 109.5 . .
C24 C25 H25C 109.5 . .
H25A C25 H25C 109.5 . .
H25B C25 H25C 109.5 . .
C24 C26 H26A 109.5 . .
C24 C26 H26B 109.5 . .
H26A C26 H26B 109.5 . .
C24 C26 H26C 109.5 . .
H26A C26 H26C 109.5 . .
H26B C26 H26C 109.5 . .
C28 C27 C29 111.8(5) . .
C28 C27 P2 116.2(5) . .
C29 C27 P2 110.4(5) . .
C28 C27 H27 105.9 . .
C29 C27 H27 105.9 . .
P2 C27 H27 105.9 . .
C27 C28 H28A 109.5 . .
C27 C28 H28B 109.5 . .
H28A C28 H28B 109.5 . .
C27 C28 H28C 109.5 . .
H28A C28 H28C 109.5 . .
H28B C28 H28C 109.5 . .
C27 C29 H29A 109.5 . .
C27 C29 H29B 109.5 . .
H29A C29 H29B 109.5 . .
C27 C29 H29C 109.5 . .
H29A C29 H29C 109.5 . .
H29B C29 H29C 109.5 . .
C31 C30 C32 110.1(5) . .
C31 C30 P2 110.7(4) . .
C32 C30 P2 115.5(4) . .
C31 C30 H30 106.7 . .
C32 C30 H30 106.7 . .
P2 C30 H30 106.7 . .
C30 C31 H31A 109.5 . .
C30 C31 H31B 109.5 . .
H31A C31 H31B 109.5 . .
C30 C31 H31C 109.5 . .
H31A C31 H31C 109.5 . .
H31B C31 H31C 109.5 . .
C30 C32 H32A 109.5 . .
C30 C32 H32B 109.5 . .
H32A C32 H32B 109.5 . .
C30 C32 H32C 109.5 . .
H32A C32 H32C 109.5 . .
H32B C32 H32C 109.5 . .
C34 C33 H33A 109.5 . .
C34 C33 H33B 109.5 . .
H33A C33 H33B 109.5 . .
C34 C33 H33C 109.5 . .
H33A C33 H33C 109.5 . .
H33B C33 H33C 109.5 . .
C35 C34 C33 114.9(6) . .
C35 C34 H34A 108.5 . .
C33 C34 H34A 108.5 . .
C35 C34 H34B 108.5 . .
C33 C34 H34B 108.5 . .
H34A C34 H34B 107.5 . .
C34 C35 C35 112.8(7) . 2_766
C34 C35 H35A 109.0 . .
C35 C35 H35A 109.0 2_766 .
C34 C35 H35B 109.0 . .
C35 C35 H35B 109.0 2_766 .
H35A C35 H35B 107.8 . .

loop_
_geom_bond_atom_site_label_1
_geom_bond_atom_site_label_2
_geom_bond_distance
_geom_bond_site_symmetry_2
Ru1 C1 1.783(7) .
Ru1 Si1 2.364(2) .
Ru1 P1 2.3654(18) .
Ru1 Cl1 2.4145(17) .
Ru1 Ru2 2.9029(8) .
Ru1 H1 1.91(4) .
Ru2 C2 1.814(7) .
Ru2 Si2 2.3685(19) .
Ru2 P2 2.3772(19) .
Ru2 Cl1 2.4204(16) .
Ru2 H1 1.80(4) .
P1 C15 1.841(7) .
P1 C9 1.851(6) .
P1 C12 1.855(6) .
P2 C27 1.862(7) .
P2 C24 1.868(6) .
P2 C30 1.884(6) .
Si1 C7 1.886(7) .
Si1 C5 1.894(7) .
Si1 C3 1.903(6) .
Si2 C20 1.896(7) .
Si2 C18 1.897(7) .
Si2 C22 1.898(7) .
O1 C1 1.185(7) .
O2 C2 1.166(7) .
C3 C4 1.546(8) .
C3 H3A 0.9736 .
C3 H3B 0.9736 .
C4 H4A 0.9583 .
C4 H4B 0.9583 .
C4 H4C 0.9583 .
C5 C6 1.560(9) .
C5 H5A 0.8726 .
C5 H5B 0.8726 .
C6 H6A 0.9579 .
C6 H6B 0.9579 .
C6 H6C 0.9579 .
C7 C8 1.550(9) .
C7 H7A 0.8496 .
C7 H7B 0.8496 .
C8 H8A 0.9828 .
C8 H8B 0.9828 .
C8 H8C 0.9828 .
C9 C11 1.532(8) .
C9 C10 1.533(8) .
C9 H9 1.0442 .
C10 H10A 0.9419 .
C10 H10B 0.9419 .
C10 H10C 0.9419 .
C11 H11A 1.0212 .
C11 H11B 1.0212 .
C11 H11C 1.0212 .
C12 C13 1.523(8) .
C12 C14 1.537(8) .
C12 H12 1.0644 .
C13 H13A 0.9942 .
C13 H13B 0.9942 .
C13 H13C 0.9942 .
C14 H14A 0.9929 .
C14 H14B 0.9929 .
C14 H14C 0.9929 .
C15 C17 1.547(8) .
C15 C16 1.565(8) .
C15 H15 1.0346 .
C16 H16A 0.9601 .
C16 H16B 0.9601 .
C16 H16C 0.9601 .
C17 H17A 1.0208 .
C17 H17B 1.0208 .
C17 H17C 1.0208 .
C18 C19 1.548(8) .
C18 H18A 0.9271 .
C18 H18B 0.9271 .
C19 H19A 0.9345 .
C19 H19B 0.9345 .
C19 H19C 0.9345 .
C20 C21 1.540(9) .
C20 H20A 0.9318 .
C20 H20B 0.9318 .
C21 H21A 0.9458 .
C21 H21B 0.9458 .
C21 H21C 0.9458 .
C22 C23 1.545(8) .
C22 H22A 0.9325 .
C22 H22B 0.9325 .
C23 H23A 0.9894 .
C23 H23B 0.9894 .
C23 H23C 0.9894 .
C24 C25 1.519(9) .
C24 C26 1.526(8) .
C24 H24 0.9076 .
C25 H25A 1.0151 .
C25 H25B 1.0151 .
C25 H25C 1.0151 .
C26 H26A 0.9415 .
C26 H26B 0.9415 .
C26 H26C 0.9415 .
C27 C28 1.533(8) .
C27 C29 1.536(8) .
C27 H27 0.9197 .
C28 H28A 0.9250 .
C28 H28B 0.9250 .
C28 H28C 0.9250 .
C29 H29A 0.9967 .
C29 H29B 0.9967 .
C29 H29C 0.9967 .
C30 C31 1.530(8) .
C30 C32 1.536(8) .
C30 H30 0.9255 .
C31 H31A 0.9582 .
C31 H31B 0.9582 .
C31 H31C 0.9582 .
C32 H32A 0.8173 .
C32 H32B 0.8173 .
C32 H32C 0.8173 .
C33 C34 1.528(9) .
C33 H33A 0.9476 .
C33 H33B 0.9476 .
C33 H33C 0.9476 .
C34 C35 1.513(9) .
C34 H34A 0.9635 .
C34 H34B 0.9635 .
C35 C35 1.561(13) 2_766
C35 H35A 1.0490 .
C35 H35B 1.0490 .
